data_4037062
loop_
_publ_author_name
'Mahendar, Lodi'
'Satyanarayana, Gedu'

_publ_section_title
;
 Domino [Pd]-Catalysis: One-Pot Synthesis of Isobenzofuran-1(3H)-ones.
;
_journal_issue 17
_journal_name_full 'The Journal of organic chemistry'
_journal_page_first 7685
_journal_page_last 7691
_journal_paper_doi 10.1021/acs.joc.6b01396
_journal_volume 81
_journal_year 2016
_chemical_formula_moiety 'C9 H6 O4'
_chemical_formula_sum 'C9 H6 O4'
_chemical_formula_weight 178.15
_space_group_crystal_system monoclinic
_space_group_IT_number 14
_space_group_name_Hall '-P 2yn'
_space_group_name_H-M_alt 'P 1 21/n 1'
_symmetry_Int_Tables_number 14
_atom_sites_solution_primary direct
_audit_creation_date 2016-05-07
_audit_creation_method
;
Olex2 1.2
(compiled 2016.02.19 svn.r3266 for OlexSys, GUI svn.r5155)
;
_cell_angle_alpha 90
_cell_angle_beta 112.434(13)
_cell_angle_gamma 90
_cell_formula_units_Z 4
_cell_length_a 7.1301(9)
_cell_length_b 12.3459(9)
_cell_length_c 9.2749(9)
_cell_measurement_reflns_used 595
_cell_measurement_temperature 298
_cell_measurement_theta_max 70.8948
_cell_measurement_theta_min 3.5762
_cell_volume 754.66(15)
_computing_cell_refinement
;
CrysAlisPro, Agilent Technologies,
Version 1.171.35.19 (release 27-10-2011 CrysAlis171 .NET)
(compiled Oct 27 2011,15:02:11)
;
_computing_data_collection
;
CrysAlisPro, Agilent Technologies,
Version 1.171.35.19 (release 27-10-2011 CrysAlis171 .NET)
(compiled Oct 27 2011,15:02:11)
;
_computing_data_reduction
;
CrysAlisPro, Agilent Technologies,
Version 1.171.35.19 (release 27-10-2011 CrysAlis171 .NET)
(compiled Oct 27 2011,15:02:11)
;
_computing_molecular_graphics 'Olex2 (Dolomanov et al., 2009)'
_computing_publication_material 'Olex2 (Dolomanov et al., 2009)'
_computing_structure_refinement 'olex2.refine (Bourhis et al., 2015)'
_computing_structure_solution 'SIR2004 (Burla et al., 2007)'
_diffrn_ambient_temperature 298
_diffrn_detector_area_resol_mean 16.1293
_diffrn_measured_fraction_theta_full 1.0000
_diffrn_measured_fraction_theta_max 1.0000
_diffrn_measurement_details
;
#__ type_ start__ end____ width___ exp.time_
  1 omega  -74.00  -46.00   1.0000    1.5000
omega____ theta____ kappa____ phi______ frames
    -        0.0000  174.0000  103.0000 28

#__ type_ start__ end____ width___ exp.time_
  2 omega -114.00  -17.00   1.0000    1.5000
omega____ theta____ kappa____ phi______ frames
    -      -42.5000  -38.0000   30.0000 97

#__ type_ start__ end____ width___ exp.time_
  3 omega  -18.00    8.00   1.0000    1.5000
omega____ theta____ kappa____ phi______ frames
    -      -42.5000   38.0000  -60.0000 26

#__ type_ start__ end____ width___ exp.time_
  4 omega -119.00  -40.00   1.0000    1.5000
omega____ theta____ kappa____ phi______ frames
    -      -42.5000 -174.0000   95.0000 79

#__ type_ start__ end____ width___ exp.time_
  5 omega   40.00   66.00   1.0000    1.5000
omega____ theta____ kappa____ phi______ frames
    -      110.3093  -38.0000 -150.0000 26

#__ type_ start__ end____ width___ exp.time_
  6 omega   73.00  101.00   1.0000    1.5000
omega____ theta____ kappa____ phi______ frames
    -      110.3093 -105.0000  117.0000 28

#__ type_ start__ end____ width___ exp.time_
  7 omega   55.00   93.00   1.0000    1.5000
omega____ theta____ kappa____ phi______ frames
    -      110.3093  -25.0000 -150.0000 38

#__ type_ start__ end____ width___ exp.time_
  8 omega   46.00   80.00   1.0000    1.5000
omega____ theta____ kappa____ phi______ frames
    -      110.3093  -38.0000  -60.0000 34

#__ type_ start__ end____ width___ exp.time_
  9 omega   42.00   73.00   1.0000    1.5000
omega____ theta____ kappa____ phi______ frames
    -      110.3093  -38.0000  -90.0000 31

#__ type_ start__ end____ width___ exp.time_
 10 omega   53.00  103.00   1.0000    1.5000
omega____ theta____ kappa____ phi______ frames
    -      110.3093 -111.0000   30.0000 50

#__ type_ start__ end____ width___ exp.time_
 11 omega  111.00  176.00   1.0000    1.5000
omega____ theta____ kappa____ phi______ frames
    -      110.3093  111.0000    0.0000 65
;
_diffrn_measurement_device_type 'SuperNova, Dual, Cu at zero, Eos'
_diffrn_measurement_method '\w scans'
_diffrn_orient_matrix_UB_11 0.1187224000
_diffrn_orient_matrix_UB_12 0.0360265000
_diffrn_orient_matrix_UB_13 0.1698492000
_diffrn_orient_matrix_UB_21 -0.1921859000
_diffrn_orient_matrix_UB_22 -0.0149844000
_diffrn_orient_matrix_UB_23 0.0358658000
_diffrn_orient_matrix_UB_31 0.0603311000
_diffrn_orient_matrix_UB_32 -0.1184315000
_diffrn_orient_matrix_UB_33 0.0470106000
_diffrn_radiation_monochromator mirror
_diffrn_radiation_type 'Cu K\a'
_diffrn_radiation_wavelength 1.54184
_diffrn_reflns_av_R_equivalents 0.0217
_diffrn_reflns_av_unetI/netI 0.0385
_diffrn_reflns_limit_h_max 8
_diffrn_reflns_limit_h_min -5
_diffrn_reflns_limit_k_max 8
_diffrn_reflns_limit_k_min -14
_diffrn_reflns_limit_l_max 10
_diffrn_reflns_limit_l_min -11
_diffrn_reflns_number 1512
_diffrn_reflns_theta_full 71.0523
_diffrn_reflns_theta_max 71.05
_diffrn_reflns_theta_min 6.29
_diffrn_source 'SuperNova (Cu) X-ray Source'
_exptl_absorpt_coefficient_mu 1.075
_exptl_absorpt_correction_T_max 1.00000
_exptl_absorpt_correction_T_min 0.92413
_exptl_absorpt_correction_type multi-scan
_exptl_absorpt_process_details
;
CrysAlisPro, Agilent Technologies,
Version 1.171.35.19 (release 27-10-2011 CrysAlis171 .NET)
(compiled Oct 27 2011,15:02:11)
Empirical absorption correction using spherical harmonics,
 implemented in SCALE3 ABSPACK scaling algorithm.
;
_exptl_crystal_colour colourless
_exptl_crystal_colour_primary colourless
_exptl_crystal_density_diffrn 1.5678
_exptl_crystal_description block
_exptl_crystal_F_000 369.4912
_exptl_crystal_size_max 0.18
_exptl_crystal_size_mid 0.16
_exptl_crystal_size_min 0.1
_refine_diff_density_max 0.2486
_refine_diff_density_min -0.2371
_refine_diff_density_rms 0.0661
_refine_ls_d_res_high 0.8151
_refine_ls_d_res_low 7.0417
_refine_ls_extinction_expression Fc^*^=kFc[1+0.001xFc^2^\l^3^/sin(2\q)]^-1/4^
_refine_ls_goodness_of_fit_ref 1.1182
_refine_ls_hydrogen_treatment mixed
_refine_ls_matrix_type full
_refine_ls_number_constraints 10
_refine_ls_number_parameters 118
_refine_ls_number_reflns 1080
_refine_ls_number_restraints 0
_refine_ls_restrained_S_all 1.1182
_refine_ls_R_factor_all 0.0799
_refine_ls_R_factor_gt 0.0557
_refine_ls_shift/su_max 0.0007
_refine_ls_shift/su_mean 0.0002
_refine_ls_structure_factor_coef Fsqd
_refine_ls_weighting_details 'w=1/[\s^2^(Fo^2^)+(0.0692P)^2^+0.2194P] where P=(Fo^2^+2Fc^2^)/3'
_refine_ls_weighting_scheme calc
_refine_ls_wR_factor_gt 0.1391
_refine_ls_wR_factor_ref 0.1620
_reflns_Friedel_coverage 0.0
_reflns_limit_h_max 5
_reflns_limit_h_min -8
_reflns_limit_k_max 14
_reflns_limit_k_min 0
_reflns_limit_l_max 11
_reflns_limit_l_min -4
_reflns_number_gt 737
_reflns_number_total 1080
_reflns_threshold_expression I>=2u(I)
_cod_data_source_file jo6b01396_si_003.cif
_cod_data_source_block Piperinal
_cod_original_sg_symbol_Hall '-P 2ybc (x-z,y,z)'
_cod_database_code 4037062
_chemical_oxdiff_formula 'C8 H6 O4'
_reflns_odcompleteness_completeness 75.09
_reflns_odcompleteness_iscentric 1
_reflns_odcompleteness_theta 66.97
_olex2_refinement_description
;
1. Fixed Uiso
 At 1.2 times of:
  All C(H) groups, All C(H,H) groups
2.a Riding coordinates:
 C1(H1a,H1b)
2.b Secondary CH2 refined with riding coordinates:
 C6(H6a,H6b)
2.c Aromatic/amide H refined with riding coordinates:
 C3(H3), C8(H8)
;
_olex2_submission_special_instructions 'No special instructions were received'

loop_
_space_group_symop_id
_space_group_symop_operation_xyz
1 x,y,z
2 -x+1/2,y+1/2,-z+1/2
3 -x,-y,-z
4 x-1/2,-y-1/2,z-1/2

loop_
_atom_site_label
_atom_site_type_symbol
_atom_site_fract_x
_atom_site_fract_y
_atom_site_fract_z
_atom_site_U_iso_or_equiv
_atom_site_adp_type
_atom_site_occupancy
_atom_site_refinement_flags_posn
O1 O 0.3479(5) 0.03205(19) 0.3442(3) 0.0632(9) Uani 1.000000 .
O2 O 0.3872(5) 0.20127(19) 0.2532(3) 0.0591(8) Uani 1.000000 .
O3 O 0.1388(5) -0.0629(2) -0.3248(3) 0.0673(9) Uani 1.000000 .
O4 O 0.1225(6) -0.2134(2) -0.1962(3) 0.0770(10) Uani 1.000000 .
C4 C 0.2156(5) -0.0411(3) -0.0639(4) 0.0440(8) Uani 1.000000 .
C3 C 0.2528(6) -0.0624(3) 0.0935(4) 0.0478(9) Uani 1.000000 .
H3 H 0.2423(6) -0.1311(3) 0.1307(4) 0.0573(10) Uiso 1.000000 R
C9 C 0.3274(5) 0.1289(3) 0.1326(4) 0.0438(8) Uani 1.000000 .
C7 C 0.2342(6) 0.0595(3) -0.1186(4) 0.0445(8) Uani 1.000000 .
C2 C 0.3054(6) 0.0268(3) 0.1865(4) 0.0449(8) Uani 1.000000 .
C8 C 0.2930(6) 0.1497(3) -0.0208(4) 0.0480(9) Uani 1.000000 .
H8 H 0.3077(6) 0.2182(3) -0.0566(4) 0.0576(11) Uiso 1.000000 R
C6 C 0.1804(7) 0.0511(3) -0.2913(4) 0.0609(11) Uani 1.000000 .
H6a H 0.2923(7) 0.0747(3) -0.3187(4) 0.0731(13) Uiso 1.000000 R
H6b H 0.0618(7) 0.0946(3) -0.3482(4) 0.0731(13) Uiso 1.000000 R
C5 C 0.1555(6) -0.1179(3) -0.1922(4) 0.0541(10) Uani 1.000000 .
C1 C 0.4068(8) 0.1402(3) 0.3900(4) 0.0698(14) Uani 1.000000 .
H1a H 0.5416(8) 0.1440(3) 0.4654(4) 0.0837(16) Uiso 1.000000 R
H1b H 0.3152(8) 0.1707(3) 0.4404(4) 0.0837(16) Uiso 1.000000 R

loop_
_atom_site_aniso_label
_atom_site_aniso_U_11
_atom_site_aniso_U_22
_atom_site_aniso_U_33
_atom_site_aniso_U_12
_atom_site_aniso_U_13
_atom_site_aniso_U_23
O1 0.106(3) 0.0462(15) 0.0382(13) -0.0102(15) 0.0289(15) -0.0009(11)
O2 0.086(2) 0.0435(15) 0.0478(14) -0.0069(14) 0.0259(14) -0.0042(11)
O3 0.088(2) 0.0677(18) 0.0422(14) -0.0001(16) 0.0204(15) -0.0051(12)
O4 0.114(3) 0.0529(18) 0.0694(19) -0.0104(18) 0.041(2) -0.0183(14)
C4 0.0445(18) 0.046(2) 0.0433(18) 0.0004(16) 0.0184(14) -0.0048(15)
C3 0.059(2) 0.0372(18) 0.0481(18) 0.0007(17) 0.0218(16) 0.0030(15)
C9 0.052(2) 0.0371(18) 0.0440(17) 0.0003(16) 0.0199(15) -0.0013(14)
C7 0.0485(19) 0.0455(19) 0.0384(17) 0.0060(16) 0.0153(14) 0.0024(14)
C2 0.056(2) 0.0423(19) 0.0386(16) 0.0000(17) 0.0206(14) 0.0020(14)
C8 0.057(2) 0.0409(19) 0.0480(19) 0.0037(16) 0.0216(16) 0.0087(15)
C6 0.073(3) 0.063(2) 0.0424(19) 0.006(2) 0.0170(19) 0.0043(18)
C5 0.061(2) 0.053(2) 0.049(2) 0.002(2) 0.0212(17) -0.0065(17)
C1 0.116(4) 0.046(2) 0.046(2) -0.011(2) 0.031(2) -0.0028(17)

loop_
_atom_type_symbol
_atom_type_scat_dispersion_real
_atom_type_scat_dispersion_imag
_atom_type_scat_Cromer_Mann_a1
_atom_type_scat_Cromer_Mann_a2
_atom_type_scat_Cromer_Mann_a3
_atom_type_scat_Cromer_Mann_a4
_atom_type_scat_Cromer_Mann_b1
_atom_type_scat_Cromer_Mann_b2
_atom_type_scat_Cromer_Mann_b3
_atom_type_scat_Cromer_Mann_b4
_atom_type_scat_Cromer_Mann_c
_atom_type_scat_source
_atom_type_scat_dispersion_source
H 0.00000 0.00000 0.49300 0.32291 0.14019 0.04081 10.51090 26.12570 3.14236 57.79970 0.0030380000826 'International Tables Volume C Table 6.1.1.4 (pp. 500-502)' 'Henke, Gullikson and Davis, At. Data and Nucl. Data Tables, 1993, 54, 2'
C 0.01920 0.00962 2.31000 1.02000 1.58860 0.86500 20.84390 10.20750 0.56870 51.65120 0.215599998832 'International Tables Volume C Table 6.1.1.4 (pp. 500-502)' 'Henke, Gullikson and Davis, At. Data and Nucl. Data Tables, 1993, 54, 2'
O 0.05239 0.03377 3.04850 2.28680 1.54630 0.86700 13.27710 5.70110 0.32390 32.90890 0.250800013542 'International Tables Volume C Table 6.1.1.4 (pp. 500-502)' 'Henke, Gullikson and Davis, At. Data and Nucl. Data Tables, 1993, 54, 2'

loop_
_geom_angle_atom_site_label_1
_geom_angle_atom_site_label_2
_geom_angle_atom_site_label_3
_geom_angle
C1 O1 C2 106.4(2)
C1 O2 C9 106.0(3)
C5 O3 C6 110.4(3)
C7 C4 C3 123.3(3)
C5 C4 C3 127.5(3)
C5 C4 C7 109.2(3)
H3 C3 C4 123.07(19)
C2 C3 C4 113.9(3)
C2 C3 H3 123.1(2)
C2 C9 O2 110.0(3)
C8 C9 O2 127.1(3)
C8 C9 C2 122.9(3)
C8 C7 C4 122.1(3)
C6 C7 C4 108.1(3)
C6 C7 C8 129.8(3)
C3 C2 O1 127.4(3)
C9 C2 O1 109.3(3)
C9 C2 C3 123.3(3)
C7 C8 C9 114.6(3)
H8 C8 C9 122.7(2)
H8 C8 C7 122.71(18)
C7 C6 O3 104.1(3)
H6a C6 O3 110.9(2)
H6a C6 C7 110.9(2)
H6b C6 O3 110.9(2)
H6b C6 C7 110.9(2)
H6b C6 H6a 108.9
O4 C5 O3 120.7(3)
C4 C5 O3 108.1(3)
C4 C5 O4 131.3(4)
O2 C1 O1 108.2(3)
H1a C1 O1 111.7
H1a C1 O2 110.7(2)
H1b C1 O1 108.6
H1b C1 O2 110.6(2)
H1b C1 H1a 107.0

loop_
_geom_bond_atom_site_label_1
_geom_bond_atom_site_label_2
_geom_bond_distance
O1 C2 1.377(4)
O1 C1 1.415(4)
O2 C9 1.366(4)
O2 C1 1.436(4)
O3 C6 1.448(4)
O3 C5 1.369(4)
O4 C5 1.201(4)
C4 C3 1.406(5)
C4 C7 1.367(4)
C4 C5 1.452(5)
C3 H3 0.9300
C3 C2 1.360(5)
C9 C2 1.388(4)
C9 C8 1.372(4)
C7 C8 1.395(4)
C7 C6 1.502(4)
C8 H8 0.9300
C6 H6a 0.9700
C6 H6b 0.9700
C1 H1a 0.9494
C1 H1b 1.0105
